data_7715705
loop_
_publ_author_name
'Jornet-Moll&#xe1;, Ver&#xf3;nica'
'Rodr&#xed;guez-Tarraz&#xf3;, Marina I'
'Dolz-Lozano, Miquel J'
'Gim&#xe9;nez-Saiz, Carlos'
'Romero, Francisco M.'

_publ_section_title
;
 Hydrogen-bonded assemblies of iron(II) spin crossover complexes.
;
_journal_issue 18
_journal_name_full 'Dalton transactions (Cambridge, England : 2003)'
_journal_page_first 7848
_journal_page_last 7856
_journal_paper_doi 10.1039/d4dt00579a
_journal_volume 53
_journal_year 2024
_chemical_formula_moiety 'C22 H18 Fe N10 2+, C16 H8 O4 2-, 9(H2 O)'
_chemical_formula_sum 'C38 H44 Fe N10 O13'
_chemical_formula_weight 904.68
_space_group_crystal_system orthorhombic
_space_group_IT_number 19
_space_group_name_Hall 'P 2ac 2ab'
_space_group_name_H-M_alt 'P 21 21 21'
_atom_sites_solution_hydrogens mixed
_atom_sites_solution_primary direct
_atom_sites_solution_secondary difmap
_audit_creation_method SHELXL-2018/3
_audit_update_record
;
2024-02-27 deposited with the CCDC.	2024-04-09 downloaded from the CCDC.
;
_cell_angle_alpha 90
_cell_angle_beta 90
_cell_angle_gamma 90
_cell_formula_units_Z 4
_cell_length_a 11.9374(2)
_cell_length_b 14.5137(2)
_cell_length_c 23.8247(3)
_cell_measurement_reflns_used 14889
_cell_measurement_temperature 120.00(10)
_cell_measurement_theta_max 27.7400
_cell_measurement_theta_min 3.3830
_cell_volume 4127.77(10)
_computing_cell_refinement 'CrysAlisPro 1.171.38.43f (Rigaku OD, 2015)'
_computing_data_collection 'CrysAlisPro 1.171.38.43f (Rigaku OD, 2015)'
_computing_data_reduction 'CrysAlisPro 1.171.38.43f (Rigaku OD, 2015)'
_computing_structure_refinement 'SHELXL-2018/3 (Sheldrick, 2018)'
_computing_structure_solution 'SIR2014 (Burla et al., 2015)'
_diffrn_ambient_temperature 120.00(10)
_diffrn_detector 'CCD plate'
_diffrn_detector_area_resol_mean 16.0267
_diffrn_detector_type Sapphire3
_diffrn_measured_fraction_theta_full 0.997
_diffrn_measured_fraction_theta_max 0.971
_diffrn_measurement_details
;
List of Runs (angles in degrees, time in seconds):

  # Type    Start    End  Width  t~exp~   \w     \q     \k     \f   Frames
#--------------------------------------------------------------------------
  1  \w    -95.00  28.00   1.00   22.50    --  -20.96 -19.00  60.00  123
  2  \w    -92.00  11.00   1.00   22.50    --  -20.96 -77.00-120.00  103
  3  \w    -90.00   1.00   1.00   22.50    --  -20.96 -57.00   0.00   91
  4  \w    -20.00  65.00   1.00   22.50    --   21.90 -99.00 150.00   85
  5  \w    -20.00  65.00   1.00   22.50    --   21.90 -99.00  30.00   85
  6  \w    -20.00  65.00   1.00   22.50    --   21.90 -99.00 -30.00   85
  7  \w    -99.00 -35.00   1.00   22.50    --  -20.96-178.00 120.00   64
  8  \w    -48.00  52.00   1.00   22.50    --  -20.96  38.00-120.00  100
  9  \w    -90.00   1.00   1.00   22.50    --  -20.96 -57.00 -90.00   91
 10  \w    -10.00  93.00   1.00   22.50    --   21.90  77.00 150.00  103
 11  \w     35.00 100.00   1.00   22.50    --   21.90 178.00 150.00   65
 12  \w    -49.00  15.00   1.00   22.50    --   21.90 -77.00-180.00   64
 13  \w      0.00  91.00   1.00   22.50    --   21.90  57.00 -90.00   91
;
_diffrn_measurement_device 'four-circle diffractometer'
_diffrn_measurement_device_type
;
'SuperNova, Single source at offset, Sapphire3'
;
_diffrn_measurement_method '\w scans'
_diffrn_orient_matrix_UB_11 -0.0338553000
_diffrn_orient_matrix_UB_12 -0.0235491000
_diffrn_orient_matrix_UB_13 0.0198145000
_diffrn_orient_matrix_UB_21 -0.0402597000
_diffrn_orient_matrix_UB_22 0.0358637000
_diffrn_orient_matrix_UB_23 -0.0014358000
_diffrn_orient_matrix_UB_31 -0.0276290000
_diffrn_orient_matrix_UB_32 -0.0234016000
_diffrn_orient_matrix_UB_33 -0.0221743000
_diffrn_radiation_type MoK\a
_diffrn_radiation_wavelength 0.71073
_diffrn_reflns_av_R_equivalents 0.1169
_diffrn_reflns_av_unetI/netI 0.0808
_diffrn_reflns_Laue_measured_fraction_full 0.997
_diffrn_reflns_Laue_measured_fraction_max 0.971
_diffrn_reflns_limit_h_max 16
_diffrn_reflns_limit_h_min -16
_diffrn_reflns_limit_k_max 20
_diffrn_reflns_limit_k_min -19
_diffrn_reflns_limit_l_max 33
_diffrn_reflns_limit_l_min -33
_diffrn_reflns_number 100177
_diffrn_reflns_point_group_measured_fraction_full 0.998
_diffrn_reflns_point_group_measured_fraction_max 0.951
_diffrn_reflns_theta_full 25.242
_diffrn_reflns_theta_max 29.923
_diffrn_reflns_theta_min 3.285
_diffrn_source 'micro-focus sealed X-ray tube'
_diffrn_source_type 'SuperNova (Mo) X-ray Source'
_exptl_absorpt_coefficient_mu 0.443
_exptl_absorpt_correction_T_max 1.00000
_exptl_absorpt_correction_T_min 0.58260
_exptl_absorpt_correction_type multi-scan
_exptl_absorpt_process_details
;
CrysAlisPro 1.171.38.43f (Rigaku Oxford Diffraction, 2015)
Empirical absorption correction using spherical harmonics,
 implemented in SCALE3 ABSPACK scaling algorithm.
;
_exptl_crystal_colour red
_exptl_crystal_density_diffrn 1.456
_exptl_crystal_description needle
_exptl_crystal_F_000 1888
_exptl_crystal_size_max 0.2448
_exptl_crystal_size_mid 0.0738
_exptl_crystal_size_min 0.0333
_refine_diff_density_max 1.108
_refine_diff_density_min -0.422
_refine_diff_density_rms 0.074
_refine_ls_abs_structure_details
;
 Flack x determined using 3126 quotients [(I+)-(I-)]/[(I+)+(I-)]
 (Parsons, Flack and Wagner, Acta Cryst. B69 (2013) 249-259).
;
_refine_ls_abs_structure_Flack 0.005(8)
_refine_ls_extinction_method none
_refine_ls_goodness_of_fit_ref 1.073
_refine_ls_hydrogen_treatment mixed
_refine_ls_matrix_type full
_refine_ls_number_parameters 629
_refine_ls_number_reflns 11400
_refine_ls_number_restraints 35
_refine_ls_restrained_S_all 1.075
_refine_ls_R_factor_all 0.0879
_refine_ls_R_factor_gt 0.0613
_refine_ls_shift/su_max 0.001
_refine_ls_shift/su_mean 0.000
_refine_ls_structure_factor_coef Fsqd
_refine_ls_weighting_details 'w=1/[\s^2^(Fo^2^)+(0.0454P)^2^+2.0430P] where P=(Fo^2^+2Fc^2^)/3'
_refine_ls_weighting_scheme calc
_refine_ls_wR_factor_gt 0.1145
_refine_ls_wR_factor_ref 0.1238
_reflns_Friedel_coverage 0.779
_reflns_Friedel_fraction_full 0.999
_reflns_Friedel_fraction_max 0.927
_reflns_number_gt 9136
_reflns_number_total 11400
_reflns_threshold_expression 'I > 2\s(I)'
_cod_data_source_file d4dt00579a2.cif
_cod_data_source_block MRT4C-2-H
_cod_depositor_comments 'Adding full bibliography for 7715705--7715707.cif.'
_cod_database_code 7715705
_shelx_space_group_comment
;
The symmetry employed for this shelxl refinement is uniquely defined
by the following loop, which should always be used as a source of
symmetry information in preference to the above space-group names.
They are only intended as comments.
;

loop_
_space_group_symop_operation_xyz
'x, y, z'
'-x+1/2, -y, z+1/2'
'x+1/2, -y+1/2, -z'
'-x, y+1/2, -z+1/2'

loop_
_atom_site_label
_atom_site_type_symbol
_atom_site_fract_x
_atom_site_fract_y
_atom_site_fract_z
_atom_site_U_iso_or_equiv
_atom_site_adp_type
_atom_site_occupancy
_atom_site_site_symmetry_order
_atom_site_calc_flag
_atom_site_refinement_flags_posn
_atom_site_refinement_flags_adp
_atom_site_refinement_flags_occupancy
_atom_site_disorder_assembly
_atom_site_disorder_group
Fe1 Fe 0.53791(5) 0.67608(4) 0.86568(2) 0.01555(13) Uani 1 1 d . . . . .
C1 C 0.3103(4) 0.4879(3) 0.93265(19) 0.0228(10) Uani 1 1 d . . . . .
H1 H 0.275230 0.452209 0.961109 0.027 Uiso 1 1 calc R U . . .
C2 C 0.2968(4) 0.4765(3) 0.87575(18) 0.0239(10) Uani 1 1 d . . . . .
H2 H 0.250831 0.432824 0.856989 0.029 Uiso 1 1 calc R U . . .
C3 C 0.3655(4) 0.5435(3) 0.85173(16) 0.0182(9) Uani 1 1 d . . . . .
C4 C 0.4014(4) 0.5645(3) 0.79471(17) 0.0181(9) Uani 1 1 d . . . . .
C5 C 0.3623(4) 0.5282(3) 0.74477(17) 0.0215(9) Uani 1 1 d . . . . .
H5 H 0.301597 0.485906 0.744597 0.026 Uiso 1 1 calc R U . . .
C6 C 0.4135(4) 0.5545(3) 0.69468(18) 0.0239(10) Uani 1 1 d . . . . .
H6 H 0.387601 0.530338 0.659978 0.029 Uiso 1 1 calc R U . . .
C7 C 0.5020(4) 0.6161(3) 0.69565(17) 0.0224(10) Uani 1 1 d . . . . .
H7 H 0.537828 0.634012 0.661755 0.027 Uiso 1 1 calc R U . . .
C8 C 0.5379(4) 0.6515(3) 0.74689(16) 0.0180(8) Uani 1 1 d . . . . .
C9 C 0.6285(4) 0.7157(3) 0.75812(17) 0.0172(8) Uani 1 1 d . . . . .
C10 C 0.7106(4) 0.7594(3) 0.72499(18) 0.0206(9) Uani 1 1 d . . . . .
H10 H 0.719957 0.756412 0.685435 0.025 Uiso 1 1 calc R U . . .
C11 C 0.7741(4) 0.8076(3) 0.76336(18) 0.0215(9) Uani 1 1 d . . . . .
H11 H 0.837169 0.844945 0.754898 0.026 Uiso 1 1 calc R U . . .
C12 C 0.7419(4) 0.4558(3) 0.9114(2) 0.0300(11) Uani 1 1 d . . . . .
H12 H 0.773299 0.395767 0.908860 0.036 Uiso 1 1 calc R U . . .
C13 C 0.7588(4) 0.5169(3) 0.9540(2) 0.0294(11) Uani 1 1 d . . . . .
H13 H 0.803717 0.508627 0.986527 0.035 Uiso 1 1 calc R U . . .
C14 C 0.6959(4) 0.5945(3) 0.93943(18) 0.0205(9) Uani 1 1 d . . . . .
C15 C 0.6689(3) 0.6829(3) 0.96541(16) 0.0181(8) Uani 1 1 d . . . . .
C16 C 0.7092(4) 0.7173(3) 1.01598(18) 0.0223(9) Uani 1 1 d . . . . .
H16 H 0.762669 0.684164 1.037537 0.027 Uiso 1 1 calc R U . . .
C17 C 0.6684(4) 0.8025(3) 1.03389(17) 0.0194(9) Uani 1 1 d . . . . .
H17 H 0.693227 0.827587 1.068543 0.023 Uiso 1 1 calc R U . . .
C18 C 0.5916(4) 0.8507(3) 1.00147(16) 0.0186(9) Uani 1 1 d . . . . .
H18 H 0.564962 0.909302 1.013179 0.022 Uiso 1 1 calc R U . . .
C19 C 0.5547(3) 0.8119(3) 0.95179(16) 0.0169(8) Uani 1 1 d . . . . .
C20 C 0.4736(4) 0.8483(3) 0.91160(15) 0.0156(8) Uani 1 1 d . . . . .
C21 C 0.4138(4) 0.9310(3) 0.90598(17) 0.0201(9) Uani 1 1 d . . . . .
H21 H 0.416983 0.983551 0.929664 0.024 Uiso 1 1 calc R U . . .
C22 C 0.3497(4) 0.9192(3) 0.85879(18) 0.0219(9) Uani 1 1 d . . . . .
H22 H 0.298565 0.962615 0.843562 0.026 Uiso 1 1 calc R U . . .
C23 C 0.0087(4) 1.0201(3) 0.84151(18) 0.0248(10) Uani 1 1 d . . . . .
H23 H -0.039078 1.037383 0.871606 0.030 Uiso 1 1 calc R U . . .
C24 C 0.0579(4) 1.0871(3) 0.80965(18) 0.0280(11) Uani 1 1 d . . . . .
H24 H 0.044960 1.150117 0.818145 0.034 Uiso 1 1 calc R U . . .
C25 C 0.1282(4) 1.0631(3) 0.76404(19) 0.0251(10) Uani 1 1 d . . . . .
H25 H 0.163234 1.110152 0.742579 0.030 Uiso 1 1 calc R U . . .
C26 C 0.1455(4) 0.9734(3) 0.75087(17) 0.0205(9) Uani 1 1 d . . . . .
H26 H 0.190773 0.958601 0.719320 0.025 Uiso 1 1 calc R U . . .
C27 C 0.1036(4) 0.6427(3) 0.79616(19) 0.0222(9) Uani 1 1 d . . . . .
H27 H 0.154207 0.626489 0.767015 0.027 Uiso 1 1 calc R U . . .
C28 C 0.0577(4) 0.5759(3) 0.82846(19) 0.0259(10) Uani 1 1 d . . . . .
H28 H 0.077330 0.513391 0.822020 0.031 Uiso 1 1 calc R U . . .
C29 C -0.0190(4) 0.5980(3) 0.87172(18) 0.0268(10) Uani 1 1 d . . . . .
H29 H -0.052226 0.550088 0.893237 0.032 Uiso 1 1 calc R U . . .
C30 C -0.0455(4) 0.6872(3) 0.88259(16) 0.0224(9) Uani 1 1 d . . . . .
H30 H -0.097101 0.700943 0.911761 0.027 Uiso 1 1 calc R U . . .
C31 C -0.0179(3) 0.8545(3) 0.86344(17) 0.0179(8) Uani 1 1 d . . . . .
C32 C 0.1197(3) 0.8076(3) 0.77144(16) 0.0159(8) Uani 1 1 d . . . . .
C33 C 0.0279(4) 0.9244(3) 0.83038(16) 0.0181(8) Uani 1 1 d . . . . .
C34 C 0.0977(4) 0.9004(3) 0.78315(16) 0.0174(9) Uani 1 1 d . . . . .
C35 C 0.0028(4) 0.7608(3) 0.85106(16) 0.0184(9) Uani 1 1 d . . . . .
C36 C 0.0764(3) 0.7378(3) 0.80559(17) 0.0171(8) Uani 1 1 d . . . . .
C37 C -0.0894(4) 0.8802(3) 0.91385(18) 0.0240(10) Uani 1 1 d . . . . .
C38 C 0.1965(4) 0.7842(3) 0.72354(18) 0.0193(9) Uani 1 1 d . . . . .
N1 N 0.3813(3) 0.5579(3) 0.94097(15) 0.0204(8) Uani 1 1 d D . . . .
H1N H 0.399(4) 0.585(3) 0.9726(14) 0.033(15) Uiso 1 1 d D . . . .
N2 N 0.4165(3) 0.5934(2) 0.89199(14) 0.0174(7) Uani 1 1 d . . . . .
N3 N 0.4864(3) 0.6256(2) 0.79557(13) 0.0173(7) Uani 1 1 d . . . . .
N4 N 0.6431(3) 0.7359(2) 0.81290(14) 0.0185(7) Uani 1 1 d . . . . .
N5 N 0.7313(3) 0.7926(2) 0.81510(15) 0.0185(7) Uani 1 1 d D . . . .
H5N H 0.758(4) 0.818(3) 0.8467(14) 0.032(14) Uiso 1 1 d D . . . .
N6 N 0.6729(3) 0.4950(3) 0.87358(16) 0.0251(9) Uani 1 1 d D . . . .
H6N H 0.640(4) 0.464(3) 0.8458(17) 0.040(16) Uiso 1 1 d D . . . .
N7 N 0.6447(3) 0.5803(2) 0.88998(14) 0.0187(7) Uani 1 1 d . . . . .
N8 N 0.5929(3) 0.7283(2) 0.93467(14) 0.0165(7) Uani 1 1 d . . . . .
N9 N 0.4483(3) 0.7902(2) 0.86910(14) 0.0174(7) Uani 1 1 d . . . . .
N10 N 0.3726(3) 0.8341(3) 0.83760(14) 0.0187(7) Uani 1 1 d D . . . .
H10N H 0.344(3) 0.813(3) 0.8058(13) 0.018(12) Uiso 1 1 d D . . . .
O1 O -0.1938(3) 0.8752(2) 0.90922(13) 0.0252(7) Uani 1 1 d . . . . .
O2 O -0.0379(3) 0.9053(2) 0.95675(12) 0.0337(8) Uani 1 1 d . . . . .
O3 O 0.1571(3) 0.7809(2) 0.67518(12) 0.0254(7) Uani 1 1 d . . . . .
O4 O 0.2991(3) 0.7707(2) 0.73626(12) 0.0220(7) Uani 1 1 d . . . . .
O1W O 0.5431(3) 0.3668(3) 0.81718(15) 0.0369(8) Uani 1 1 d D . . . .
H1W1 H 0.585(4) 0.331(4) 0.800(2) 0.055 Uiso 1 1 d D U . . .
H1W2 H 0.490(3) 0.376(4) 0.798(2) 0.055 Uiso 1 1 d D U . . .
O2W O -0.0587(3) 0.8421(3) 0.63093(17) 0.0406(9) Uani 1 1 d D . . . .
H2W1 H -0.001(3) 0.820(4) 0.646(2) 0.061 Uiso 1 1 d D U . . .
H2W2 H -0.034(5) 0.864(4) 0.6020(16) 0.061 Uiso 1 1 d D U . . .
O3W O 0.3204(3) 0.5360(2) 0.55851(16) 0.0334(8) Uani 1 1 d D . . . .
H3W1 H 0.287(4) 0.492(2) 0.566(3) 0.050 Uiso 1 1 d D U . . .
H3W2 H 0.284(4) 0.582(2) 0.560(3) 0.050 Uiso 1 1 d D U . . .
O4W O 0.5423(4) 0.3054(3) 0.93113(17) 0.0540(11) Uani 1 1 d D . . . .
H4W1 H 0.474(4) 0.278(5) 0.933(3) 0.081 Uiso 1 1 d D U . . .
H4W2 H 0.540(6) 0.316(5) 0.8949(12) 0.081 Uiso 1 1 d D U . . .
O5W O -0.0148(4) 0.9189(3) 0.52263(16) 0.0458(10) Uani 1 1 d D . . . .
H5W1 H -0.061(4) 0.922(5) 0.495(2) 0.069 Uiso 1 1 d D U . . .
H5W2 H 0.028(5) 0.880(4) 0.505(2) 0.069 Uiso 1 1 d D U . . .
O6W O 0.0488(6) 1.0913(3) 0.96954(19) 0.0800(18) Uani 1 1 d D . . . .
H6W1 H 0.031(9) 1.108(5) 1.0019(19) 0.120 Uiso 1 1 d D U . . .
H6W2 H 0.047(9) 1.0347(18) 0.971(3) 0.120 Uiso 1 1 d D U . . .
O7W O 0.2511(4) 0.7111(3) 0.57983(17) 0.0478(11) Uani 1 1 d D . . . .
H7W1 H 0.315(3) 0.732(3) 0.573(2) 0.072 Uiso 1 1 d D U . . .
H7W2 H 0.238(5) 0.725(5) 0.6129(14) 0.072 Uiso 1 1 d D U . . .
O8W O 0.1315(4) 0.7807(3) 0.48698(17) 0.0529(12) Uani 1 1 d D . . . .
H8W1 H 0.190(2) 0.780(4) 0.4669(15) 0.079 Uiso 1 1 d D U . . .
H8W2 H 0.159(4) 0.759(4) 0.5181(15) 0.079 Uiso 1 1 d D U . . .
O9W O 0.1999(4) 0.2010(3) 0.90987(19) 0.0546(12) Uani 1 1 d D . . . .
H9W1 H 0.160(4) 0.158(3) 0.925(2) 0.082 Uiso 1 1 d D U . . .
H9W2 H 0.152(5) 0.244(3) 0.916(3) 0.082 Uiso 1 1 d D U . . .

loop_
_atom_site_aniso_label
_atom_site_aniso_U_11
_atom_site_aniso_U_22
_atom_site_aniso_U_33
_atom_site_aniso_U_23
_atom_site_aniso_U_13
_atom_site_aniso_U_12
Fe1 0.0173(3) 0.0161(3) 0.0133(2) -0.0022(2) -0.0005(2) 0.0003(2)
C1 0.023(2) 0.023(2) 0.022(2) -0.0002(18) 0.0053(19) -0.0036(19)
C2 0.026(2) 0.019(2) 0.027(2) -0.0023(18) 0.0012(19) -0.0026(18)
C3 0.021(2) 0.017(2) 0.016(2) -0.0003(15) -0.0007(16) 0.0014(17)
C4 0.019(2) 0.015(2) 0.020(2) -0.0017(16) -0.0009(17) 0.0028(17)
C5 0.025(2) 0.018(2) 0.022(2) -0.0048(17) -0.0028(19) -0.0006(18)
C6 0.034(3) 0.021(2) 0.017(2) -0.0055(17) -0.0065(19) 0.002(2)
C7 0.031(3) 0.024(2) 0.0124(18) 0.0007(16) 0.0013(18) -0.0006(19)
C8 0.021(2) 0.0174(19) 0.0159(18) 0.0002(14) 0.0010(18) 0.0043(18)
C9 0.019(2) 0.0143(19) 0.0184(19) -0.0003(16) 0.0003(17) 0.0051(17)
C10 0.023(2) 0.018(2) 0.021(2) 0.0059(17) 0.0033(18) 0.0029(18)
C11 0.021(2) 0.017(2) 0.027(2) 0.0042(17) 0.0026(18) -0.0003(18)
C12 0.031(3) 0.024(2) 0.035(3) -0.003(2) -0.003(2) 0.011(2)
C13 0.030(3) 0.029(3) 0.030(3) 0.000(2) -0.004(2) 0.008(2)
C14 0.018(2) 0.023(2) 0.021(2) -0.0018(17) -0.0012(18) 0.0028(18)
C15 0.018(2) 0.017(2) 0.0198(19) 0.0009(17) -0.0009(16) -0.0006(18)
C16 0.020(2) 0.028(2) 0.019(2) 0.0020(18) -0.0027(17) 0.0007(19)
C17 0.021(2) 0.020(2) 0.0175(19) -0.0011(16) -0.0010(17) -0.0074(17)
C18 0.021(2) 0.017(2) 0.0171(19) -0.0007(15) 0.0011(17) -0.0034(17)
C19 0.017(2) 0.0151(19) 0.0183(18) -0.0007(15) 0.0034(16) -0.0007(17)
C20 0.016(2) 0.0172(19) 0.0134(17) -0.0007(14) 0.0028(16) -0.0032(16)
C21 0.021(2) 0.020(2) 0.019(2) 0.0012(17) 0.0009(17) -0.0002(18)
C22 0.024(2) 0.019(2) 0.023(2) 0.0035(17) 0.0018(19) 0.0034(18)
C23 0.029(3) 0.026(2) 0.019(2) -0.0040(18) -0.0018(19) 0.005(2)
C24 0.040(3) 0.017(2) 0.027(2) -0.0041(17) -0.007(2) 0.002(2)
C25 0.028(3) 0.021(2) 0.026(2) 0.0069(18) -0.005(2) -0.005(2)
C26 0.022(2) 0.022(2) 0.018(2) 0.0030(17) -0.0002(18) -0.0022(18)
C27 0.022(2) 0.018(2) 0.026(2) -0.0015(17) -0.0040(19) 0.0000(18)
C28 0.027(3) 0.017(2) 0.034(2) 0.0021(18) -0.012(2) -0.0001(19)
C29 0.032(3) 0.024(2) 0.024(2) 0.0098(18) -0.009(2) -0.0106(19)
C30 0.021(2) 0.027(2) 0.0194(18) 0.0035(16) -0.0017(17) -0.006(2)
C31 0.017(2) 0.024(2) 0.0129(17) -0.0016(16) -0.0024(17) -0.0005(16)
C32 0.015(2) 0.019(2) 0.0140(18) -0.0032(15) -0.0025(15) -0.0021(17)
C33 0.018(2) 0.021(2) 0.0162(18) -0.0003(15) -0.0042(17) 0.0000(18)
C34 0.016(2) 0.022(2) 0.0144(19) 0.0007(16) -0.0045(16) 0.0007(17)
C35 0.019(2) 0.021(2) 0.0149(18) 0.0014(15) -0.0056(15) -0.0024(17)
C36 0.015(2) 0.0158(19) 0.0201(19) -0.0005(16) -0.0033(16) -0.0024(16)
C37 0.027(3) 0.025(2) 0.020(2) 0.0002(18) 0.0026(19) -0.004(2)
C38 0.019(2) 0.015(2) 0.024(2) -0.0009(17) 0.0013(18) -0.0026(17)
N1 0.024(2) 0.0220(19) 0.0154(18) 0.0000(15) 0.0015(15) -0.0006(16)
N2 0.0174(18) 0.0206(18) 0.0142(16) 0.0003(14) 0.0009(14) 0.0012(15)
N3 0.0183(19) 0.0183(17) 0.0154(15) -0.0022(13) -0.0009(14) 0.0020(14)
N4 0.0169(18) 0.0216(18) 0.0172(16) -0.0007(14) -0.0008(14) -0.0009(15)
N5 0.0215(19) 0.0155(17) 0.0184(18) -0.0024(14) 0.0028(15) -0.0002(14)
N6 0.029(2) 0.0207(19) 0.026(2) -0.0076(16) 0.0008(17) 0.0061(16)
N7 0.0197(19) 0.0177(18) 0.0187(17) -0.0027(14) 0.0015(15) 0.0015(15)
N8 0.0157(17) 0.0188(18) 0.0148(16) -0.0005(14) 0.0018(14) -0.0011(15)
N9 0.0164(17) 0.0224(16) 0.0134(14) 0.0004(13) 0.0007(15) -0.0011(14)
N10 0.0181(18) 0.024(2) 0.0141(16) 0.0015(15) -0.0036(14) -0.0015(16)
O1 0.0210(17) 0.0308(18) 0.0240(16) -0.0053(14) 0.0050(14) -0.0029(14)
O2 0.0318(19) 0.052(2) 0.0172(14) -0.0077(14) 0.0003(15) -0.0045(19)
O3 0.0251(17) 0.0336(18) 0.0173(14) -0.0039(13) -0.0015(13) 0.0048(14)
O4 0.0187(16) 0.0262(17) 0.0211(15) -0.0010(13) 0.0027(12) 0.0031(14)
O1W 0.029(2) 0.0337(19) 0.048(2) -0.0182(16) -0.0011(18) 0.0054(17)
O2W 0.036(2) 0.037(2) 0.049(2) 0.0003(18) -0.0032(19) 0.0112(16)
O3W 0.039(2) 0.0241(18) 0.037(2) -0.0023(17) -0.0054(17) 0.0007(16)
O4W 0.051(3) 0.063(3) 0.047(2) 0.004(2) 0.011(2) -0.010(2)
O5W 0.051(3) 0.034(2) 0.052(2) 0.0025(18) -0.009(2) -0.0032(19)
O6W 0.135(5) 0.062(3) 0.043(2) 0.000(2) -0.018(3) -0.046(4)
O7W 0.063(3) 0.045(2) 0.035(2) -0.0040(18) 0.011(2) 0.011(2)
O8W 0.038(2) 0.078(3) 0.043(2) -0.011(2) -0.0020(19) 0.003(2)
O9W 0.051(3) 0.064(3) 0.049(2) 0.005(2) -0.008(2) 0.001(2)

loop_
_atom_type_symbol
_atom_type_description
_atom_type_scat_dispersion_real
_atom_type_scat_dispersion_imag
_atom_type_scat_source
C C 0.0033 0.0016 'International Tables Vol C Tables 4.2.6.8 and 6.1.1.4'
H H 0.0000 0.0000 'International Tables Vol C Tables 4.2.6.8 and 6.1.1.4'
N N 0.0061 0.0033 'International Tables Vol C Tables 4.2.6.8 and 6.1.1.4'
O O 0.0106 0.0060 'International Tables Vol C Tables 4.2.6.8 and 6.1.1.4'
Fe Fe 0.3463 0.8444 'International Tables Vol C Tables 4.2.6.8 and 6.1.1.4'

loop_
_geom_angle_atom_site_label_1
_geom_angle_atom_site_label_2
_geom_angle_atom_site_label_3
_geom_angle
_geom_angle_site_symmetry_1
_geom_angle_site_symmetry_3
_geom_angle_publ_flag
N3 Fe1 N8 178.36(16) . . ?
N3 Fe1 N7 101.12(14) . . ?
N8 Fe1 N7 78.85(15) . . ?
N3 Fe1 N9 100.48(14) . . ?
N8 Fe1 N9 79.59(14) . . ?
N7 Fe1 N9 158.37(14) . . ?
N3 Fe1 N4 79.54(15) . . ?
N8 Fe1 N4 98.82(15) . . ?
N7 Fe1 N4 94.91(15) . . ?
N9 Fe1 N4 90.12(14) . . ?
N3 Fe1 N2 79.06(14) . . ?
N8 Fe1 N2 102.57(14) . . ?
N7 Fe1 N2 87.30(14) . . ?
N9 Fe1 N2 95.66(15) . . ?
N4 Fe1 N2 158.51(14) . . ?
N1 C1 C2 108.1(4) . . ?
N1 C1 H1 125.9 . . ?
C2 C1 H1 125.9 . . ?
C1 C2 C3 104.6(4) . . ?
C1 C2 H2 127.7 . . ?
C3 C2 H2 127.7 . . ?
N2 C3 C2 110.4(4) . . ?
N2 C3 C4 114.7(4) . . ?
C2 C3 C4 134.6(4) . . ?
N3 C4 C5 121.2(4) . . ?
N3 C4 C3 110.2(4) . . ?
C5 C4 C3 128.6(4) . . ?
C4 C5 C6 119.0(4) . . ?
C4 C5 H5 120.5 . . ?
C6 C5 H5 120.5 . . ?
C7 C6 C5 119.8(4) . . ?
C7 C6 H6 120.1 . . ?
C5 C6 H6 120.1 . . ?
C6 C7 C8 119.2(4) . . ?
C6 C7 H7 120.4 . . ?
C8 C7 H7 120.4 . . ?
N3 C8 C7 120.3(4) . . ?
N3 C8 C9 110.8(3) . . ?
C7 C8 C9 128.9(4) . . ?
N4 C9 C10 110.7(4) . . ?
N4 C9 C8 114.5(4) . . ?
C10 C9 C8 134.7(4) . . ?
C11 C10 C9 103.8(4) . . ?
C11 C10 H10 128.1 . . ?
C9 C10 H10 128.1 . . ?
N5 C11 C10 108.4(4) . . ?
N5 C11 H11 125.8 . . ?
C10 C11 H11 125.8 . . ?
N6 C12 C13 108.3(4) . . ?
N6 C12 H12 125.9 . . ?
C13 C12 H12 125.9 . . ?
C12 C13 C14 105.1(4) . . ?
C12 C13 H13 127.5 . . ?
C14 C13 H13 127.5 . . ?
N7 C14 C13 109.8(4) . . ?
N7 C14 C15 114.0(4) . . ?
C13 C14 C15 136.2(4) . . ?
N8 C15 C16 122.1(4) . . ?
N8 C15 C14 110.5(3) . . ?
C16 C15 C14 127.4(4) . . ?
C15 C16 C17 117.6(4) . . ?
C15 C16 H16 121.2 . . ?
C17 C16 H16 121.2 . . ?
C18 C17 C16 120.5(4) . . ?
C18 C17 H17 119.8 . . ?
C16 C17 H17 119.8 . . ?
C19 C18 C17 118.8(4) . . ?
C19 C18 H18 120.6 . . ?
C17 C18 H18 120.6 . . ?
N8 C19 C18 120.9(4) . . ?
N8 C19 C20 110.4(3) . . ?
C18 C19 C20 128.7(4) . . ?
N9 C20 C21 110.4(4) . . ?
N9 C20 C19 114.5(3) . . ?
C21 C20 C19 135.2(4) . . ?
C22 C21 C20 104.8(4) . . ?
C22 C21 H21 127.6 . . ?
C20 C21 H21 127.6 . . ?
N10 C22 C21 107.8(4) . . ?
N10 C22 H22 126.1 . . ?
C21 C22 H22 126.1 . . ?
C24 C23 C33 121.2(4) . . ?
C24 C23 H23 119.4 . . ?
C33 C23 H23 119.4 . . ?
C23 C24 C25 120.5(4) . . ?
C23 C24 H24 119.8 . . ?
C25 C24 H24 119.8 . . ?
C26 C25 C24 120.3(4) . . ?
C26 C25 H25 119.9 . . ?
C24 C25 H25 119.9 . . ?
C25 C26 C34 121.8(4) . . ?
C25 C26 H26 119.1 . . ?
C34 C26 H26 119.1 . . ?
C28 C27 C36 120.5(4) . . ?
C28 C27 H27 119.7 . . ?
C36 C27 H27 119.7 . . ?
C27 C28 C29 121.0(4) . . ?
C27 C28 H28 119.5 . . ?
C29 C28 H28 119.5 . . ?
C30 C29 C28 120.3(4) . . ?
C30 C29 H29 119.9 . . ?
C28 C29 H29 119.9 . . ?
C29 C30 C35 121.3(4) . . ?
C29 C30 H30 119.3 . . ?
C35 C30 H30 119.3 . . ?
C33 C31 C35 120.9(4) . . ?
C33 C31 C37 119.1(4) . . ?
C35 C31 C37 120.0(4) . . ?
C36 C32 C34 120.8(4) . . ?
C36 C32 C38 120.2(4) . . ?
C34 C32 C38 118.9(4) . . ?
C31 C33 C23 122.6(4) . . ?
C31 C33 C34 119.4(4) . . ?
C23 C33 C34 118.0(4) . . ?
C32 C34 C26 122.1(4) . . ?
C32 C34 C33 119.7(4) . . ?
C26 C34 C33 118.2(4) . . ?
C31 C35 C30 122.6(4) . . ?
C31 C35 C36 119.2(4) . . ?
C30 C35 C36 118.1(4) . . ?
C32 C36 C35 119.8(4) . . ?
C32 C36 C27 121.5(4) . . ?
C35 C36 C27 118.7(4) . . ?
O2 C37 O1 125.4(4) . . ?
O2 C37 C31 116.3(4) . . ?
O1 C37 C31 118.3(4) . . ?
O3 C38 O4 125.2(4) . . ?
O3 C38 C32 118.7(4) . . ?
O4 C38 C32 116.1(4) . . ?
C1 N1 N2 111.1(4) . . ?
C1 N1 H1N 129(3) . . ?
N2 N1 H1N 120(4) . . ?
N1 N2 C3 105.8(3) . . ?
N1 N2 Fe1 137.3(3) . . ?
C3 N2 Fe1 115.5(3) . . ?
C4 N3 C8 120.5(3) . . ?
C4 N3 Fe1 120.3(3) . . ?
C8 N3 Fe1 119.2(3) . . ?
N5 N4 C9 105.9(3) . . ?
N5 N4 Fe1 138.2(3) . . ?
C9 N4 Fe1 115.9(3) . . ?
N4 N5 C11 111.1(4) . . ?
N4 N5 H5N 125(3) . . ?
C11 N5 H5N 124(3) . . ?
N7 N6 C12 110.4(4) . . ?
N7 N6 H6N 124(4) . . ?
C12 N6 H6N 124(4) . . ?
N6 N7 C14 106.4(4) . . ?
N6 N7 Fe1 136.6(3) . . ?
C14 N7 Fe1 116.3(3) . . ?
C15 N8 C19 120.2(4) . . ?
C15 N8 Fe1 120.3(3) . . ?
C19 N8 Fe1 119.6(3) . . ?
N10 N9 C20 106.0(3) . . ?
N10 N9 Fe1 138.0(3) . . ?
C20 N9 Fe1 115.6(3) . . ?
N9 N10 C22 111.0(3) . . ?
N9 N10 H10N 125(3) . . ?
C22 N10 H10N 124(3) . . ?
H1W1 O1W H1W2 108(4) . . ?
H2W1 O2W H2W2 103(4) . . ?
H3W1 O3W H3W2 114(4) . . ?
H4W1 O4W H4W2 95(3) . . ?
H5W1 O5W H5W2 93(3) . . ?
H6W1 O6W H6W2 104(4) . . ?
H7W1 O7W H7W2 105(4) . . ?
H8W1 O8W H8W2 99(3) . . ?
H9W1 O9W H9W2 95(3) . . ?

loop_
_geom_bond_atom_site_label_1
_geom_bond_atom_site_label_2
_geom_bond_distance
_geom_bond_site_symmetry_2
_geom_bond_publ_flag
Fe1 N3 1.925(3) . ?
Fe1 N8 1.925(3) . ?
Fe1 N7 1.973(4) . ?
Fe1 N9 1.974(3) . ?
Fe1 N4 1.978(4) . ?
Fe1 N2 1.984(4) . ?
C1 N1 1.339(6) . ?
C1 C2 1.375(6) . ?
C1 H1 0.9500 . ?
C2 C3 1.395(6) . ?
C2 H2 0.9500 . ?
C3 N2 1.347(5) . ?
C3 C4 1.457(6) . ?
C4 N3 1.347(6) . ?
C4 C5 1.382(6) . ?
C5 C6 1.394(6) . ?
C5 H5 0.9500 . ?
C6 C7 1.384(6) . ?
C6 H6 0.9500 . ?
C7 C8 1.392(5) . ?
C7 H7 0.9500 . ?
C8 N3 1.366(5) . ?
C8 C9 1.452(6) . ?
C9 N4 1.349(5) . ?
C9 C10 1.409(6) . ?
C10 C11 1.378(6) . ?
C10 H10 0.9500 . ?
C11 N5 1.352(5) . ?
C11 H11 0.9500 . ?
C12 N6 1.347(6) . ?
C12 C13 1.363(7) . ?
C12 H12 0.9500 . ?
C13 C14 1.397(6) . ?
C13 H13 0.9500 . ?
C14 N7 1.344(5) . ?
C14 C15 1.460(6) . ?
C15 N8 1.340(5) . ?
C15 C16 1.390(6) . ?
C16 C17 1.395(6) . ?
C16 H16 0.9500 . ?
C17 C18 1.388(6) . ?
C17 H17 0.9500 . ?
C18 C19 1.383(5) . ?
C18 H18 0.9500 . ?
C19 N8 1.359(5) . ?
C19 C20 1.461(6) . ?
C20 N9 1.351(5) . ?
C20 C21 1.403(6) . ?
C21 C22 1.370(6) . ?
C21 H21 0.9500 . ?
C22 N10 1.362(5) . ?
C22 H22 0.9500 . ?
C23 C24 1.366(6) . ?
C23 C33 1.433(6) . ?
C23 H23 0.9500 . ?
C24 C25 1.415(7) . ?
C24 H24 0.9500 . ?
C25 C26 1.356(6) . ?
C25 H25 0.9500 . ?
C26 C34 1.427(6) . ?
C26 H26 0.9500 . ?
C27 C28 1.353(6) . ?
C27 C36 1.436(6) . ?
C27 H27 0.9500 . ?
C28 C29 1.416(7) . ?
C28 H28 0.9500 . ?
C29 C30 1.358(6) . ?
C29 H29 0.9500 . ?
C30 C35 1.427(6) . ?
C30 H30 0.9500 . ?
C31 C33 1.396(6) . ?
C31 C35 1.413(6) . ?
C31 C37 1.519(6) . ?
C32 C36 1.398(6) . ?
C32 C34 1.401(6) . ?
C32 C38 1.503(6) . ?
C33 C34 1.443(6) . ?
C35 C36 1.434(6) . ?
C37 O2 1.247(5) . ?
C37 O1 1.253(6) . ?
C38 O3 1.246(5) . ?
C38 O4 1.277(5) . ?
N1 N2 1.343(5) . ?
N1 H1N 0.88(2) . ?
N4 N5 1.337(5) . ?
N5 H5N 0.90(2) . ?
N6 N7 1.342(5) . ?
N6 H6N 0.89(3) . ?
N9 N10 1.336(5) . ?
N10 H10N 0.89(2) . ?
O1W H1W1 0.82(2) . ?
O1W H1W2 0.80(2) . ?
O2W H2W1 0.84(3) . ?
O2W H2W2 0.81(3) . ?
O3W H3W1 0.78(2) . ?
O3W H3W2 0.79(2) . ?
O4W H4W1 0.91(3) . ?
O4W H4W2 0.88(3) . ?
O5W H5W1 0.86(3) . ?
O5W H5W2 0.86(3) . ?
O6W H6W1 0.83(3) . ?
O6W H6W2 0.82(3) . ?
O7W H7W1 0.84(3) . ?
O7W H7W2 0.83(3) . ?
O8W H8W1 0.85(2) . ?
O8W H8W2 0.87(2) . ?
O9W H9W1 0.86(3) . ?
O9W H9W2 0.86(3) . ?

loop_
_geom_hbond_atom_site_label_D
_geom_hbond_atom_site_label_H
_geom_hbond_atom_site_label_A
_geom_hbond_distance_DH
_geom_hbond_distance_HA
_geom_hbond_distance_DA
_geom_hbond_angle_DHA
_geom_hbond_site_symmetry_A
_geom_hbond_publ_flag
N1 H1N O2 0.88(2) 1.85(3) 2.675(5) 156(5) 3_567 yes
N5 H5N O1 0.90(2) 1.80(3) 2.696(5) 177(5) 1_655 yes
N6 H6N O1W 0.89(3) 1.95(3) 2.769(5) 152(5) . yes
N10 H10N O4 0.89(2) 1.84(3) 2.728(4) 174(4) . yes
O1W H1W1 O4 0.82(2) 1.86(3) 2.667(5) 167(6) 4_646 yes
O2W H2W1 O3 0.84(3) 2.09(3) 2.921(5) 171(5) . yes
O2W H2W2 O5W 0.81(3) 2.06(3) 2.859(6) 166(6) . yes
O3W H3W1 O1 0.78(2) 2.11(3) 2.884(5) 177(6) 4_546 yes
O3W H3W2 O7W 0.79(2) 1.98(3) 2.721(5) 156(5) . yes
O4W H4W1 O8W 0.91(3) 2.00(4) 2.763(6) 141(6) 2_565 yes
O4W H4W2 O1W 0.88(3) 1.99(3) 2.857(6) 169(7) . yes
O5W H5W1 O3W 0.86(3) 2.00(3) 2.836(6) 164(6) 3_466 yes
O5W H5W2 O8W 0.86(3) 1.95(3) 2.791(6) 165(6) . yes
O6W H6W1 O4W 0.83(3) 2.04(5) 2.803(6) 152(9) 3_467 yes
O6W H6W2 O2 0.82(3) 2.16(6) 2.908(6) 151(10) . yes
O7W H7W1 O4W 0.84(3) 2.01(3) 2.833(7) 167(4) 4_656 yes
O7W H7W2 O3 0.83(3) 1.95(3) 2.728(5) 157(7) . yes
O8W H8W1 O9W 0.85(2) 1.91(3) 2.738(6) 165(6) 2_564 yes
O8W H8W2 O7W 0.87(2) 1.96(3) 2.820(6) 168(5) . yes
O9W H9W1 O6W 0.86(3) 1.96(3) 2.795(7) 163(6) 1_545 yes
O9W H9W2 O2W 0.86(3) 2.13(5) 2.825(6) 137(7) 4_546 yes
